data_4303193
loop_
_publ_author_name
'Galina Melman'
'Pavan Vimal'
'Artem Melman'

_publ_section_title
;
Complementary Dynamic Assembly around an Iron(III) Cation
;
_journal_name_full 'Inorganic Chemistry'
_journal_page_first 8662
_journal_page_last 8664
_journal_paper_doi 10.1021/ic901151n
_journal_volume 48
_journal_year 2009
_chemical_formula_moiety 'C20 H32 Fe N13 O5, C H4 O, H2 O'
_chemical_formula_sum 'C21 H38 Fe N13 O7'
_chemical_formula_weight 640.49
_chemical_name_systematic
; 
 ? 
;
_space_group_IT_number 2
_symmetry_cell_setting triclinic
_symmetry_space_group_name_Hall '-P 1'
_symmetry_space_group_name_H-M 'P -1'
_atom_sites_solution_hydrogens geom
_atom_sites_solution_primary direct
_atom_sites_solution_secondary difmap
_audit_creation_method SHELXL-97
_cell_angle_alpha 95.8510(10)
_cell_angle_beta 96.0000(10)
_cell_angle_gamma 106.7240(10)
_cell_formula_units_Z 2
_cell_length_a 9.6483(8)
_cell_length_b 11.8919(10)
_cell_length_c 13.3296(11)
_cell_measurement_reflns_used 6413
_cell_measurement_temperature 173(1)
_cell_measurement_theta_max 27.61
_cell_measurement_theta_min 2.21
_cell_volume 1442.6(2)
_computing_cell_refinement 'Bruker SMART'
_computing_data_collection 'Bruker SMART'
_computing_data_reduction 'Bruker SAINT'
_computing_molecular_graphics 'Bruker SHELXTL'
_computing_publication_material 'Bruker SHELXTL'
_computing_structure_refinement 'SHELXL-97 (Sheldrick, 1997)'
_computing_structure_solution 'SHELXS-97 (Sheldrick, 1990)'
_diffrn_ambient_temperature 173(1)
_diffrn_measured_fraction_theta_full 0.991
_diffrn_measured_fraction_theta_max 0.991
_diffrn_measurement_device_type 'CCD area detector'
_diffrn_measurement_method 'phi and omega scans'
_diffrn_radiation_monochromator graphite
_diffrn_radiation_source 'fine-focus sealed tube'
_diffrn_radiation_type MoK\a
_diffrn_radiation_wavelength 0.71073
_diffrn_reflns_av_R_equivalents 0.0365
_diffrn_reflns_av_sigmaI/netI 0.0406
_diffrn_reflns_limit_h_max 12
_diffrn_reflns_limit_h_min -12
_diffrn_reflns_limit_k_max 15
_diffrn_reflns_limit_k_min -15
_diffrn_reflns_limit_l_max 17
_diffrn_reflns_limit_l_min -17
_diffrn_reflns_number 16483
_diffrn_reflns_theta_full 27.00
_diffrn_reflns_theta_max 27.00
_diffrn_reflns_theta_min 1.81
_exptl_absorpt_coefficient_mu 0.587
_exptl_absorpt_correction_T_max 0.9275
_exptl_absorpt_correction_T_min 0.8719
_exptl_absorpt_correction_type integration
_exptl_absorpt_process_details 'Face-Indexed Absorption Correction, Bruker-XPREP'
_exptl_crystal_colour 'dark brown'
_exptl_crystal_density_diffrn 1.474
_exptl_crystal_density_method 'not measured'
_exptl_crystal_description prism
_exptl_crystal_F_000 674
_exptl_crystal_size_max 0.24
_exptl_crystal_size_mid 0.19
_exptl_crystal_size_min 0.13
_refine_diff_density_max 1.454
_refine_diff_density_min -0.541
_refine_diff_density_rms 0.083
_refine_ls_extinction_method none
_refine_ls_goodness_of_fit_ref 1.079
_refine_ls_hydrogen_treatment mixed
_refine_ls_matrix_type full
_refine_ls_number_parameters 393
_refine_ls_number_reflns 6237
_refine_ls_number_restraints 0
_refine_ls_restrained_S_all 1.079
_refine_ls_R_factor_all 0.0716
_refine_ls_R_factor_gt 0.0621
_refine_ls_shift/su_max 0.047
_refine_ls_shift/su_mean 0.001
_refine_ls_structure_factor_coef Fsqd
_refine_ls_weighting_details 'calc w=1/[\s^2^(Fo^2^)+(0.0886P)^2^+1.4961P] where P=(Fo^2^+2Fc^2^)/3'
_refine_ls_weighting_scheme calc
_refine_ls_wR_factor_gt 0.1620
_refine_ls_wR_factor_ref 0.1685
_reflns_number_gt 5426
_reflns_number_total 6237
_reflns_threshold_expression >2sigma(I)
_cod_data_source_file ic901151n_si_002.cif
_cod_data_source_block artem2lm
_cod_depositor_comments
;
The following automatic conversions were performed:
'_symmetry_cell_setting' value 'Triclinic' changed to 'triclinic'
according to '/home/saulius/struct/CIF-dictionaries/cif_core.dic'
dictionary named 'cif_core.dic' version 2.4.1 from 2010-06-29.

Automatic conversion script
Id: cif_fix_enum 1527 2010-12-29 10:47:43Z saulius 
;
_cod_database_code 4303193

loop_
_symmetry_equiv_pos_as_xyz
'x, y, z'
'-x, -y, -z'

loop_
_atom_site_label
_atom_site_type_symbol
_atom_site_fract_x
_atom_site_fract_y
_atom_site_fract_z
_atom_site_U_iso_or_equiv
_atom_site_adp_type
_atom_site_occupancy
_atom_site_symmetry_multiplicity
_atom_site_calc_flag
_atom_site_refinement_flags
_atom_site_disorder_assembly
_atom_site_disorder_group
C1 C 0.2305(3) 0.6860(3) 0.4469(2) 0.0244(6) Uani 1 1 d . . .
C2 C 0.0841(3) 0.5066(3) 0.3745(2) 0.0244(6) Uani 1 1 d . . .
C3 C 0.2665(3) 0.5183(3) 0.4982(2) 0.0237(6) Uani 1 1 d . . .
C4 C 0.2325(4) 0.8809(3) 0.3982(3) 0.0350(7) Uani 1 1 d . . .
H4A H 0.1472 0.8346 0.3492 0.052 Uiso 1 1 calc R . .
H4B H 0.3112 0.9208 0.3614 0.052 Uiso 1 1 calc R . .
H4C H 0.2058 0.9403 0.4421 0.052 Uiso 1 1 calc R . .
C5 C 0.5278(4) 0.5006(4) 0.6924(3) 0.0495(10) Uani 1 1 d . . .
H5 H 0.4997 0.4164 0.6847 0.059 Uiso 1 1 calc R . .
C6 C 0.6375(5) 0.5634(5) 0.7745(4) 0.0625(12) Uani 1 1 d . . .
H6A H 0.6741 0.6479 0.7650 0.075 Uiso 1 1 calc R . .
H6B H 0.7207 0.5302 0.7762 0.075 Uiso 1 1 calc R . .
C7 C 0.5732(7) 0.5532(7) 0.8762(4) 0.098(2) Uani 1 1 d . . .
H7A H 0.4918 0.5872 0.8745 0.147 Uiso 1 1 calc R . .
H7B H 0.6492 0.5965 0.9328 0.147 Uiso 1 1 calc R . .
H7C H 0.5379 0.4695 0.8855 0.147 Uiso 1 1 calc R . .
C8 C -0.0709(3) 0.3078(3) 0.2908(2) 0.0299(7) Uani 1 1 d . . .
H8A H -0.1716 0.2734 0.3058 0.036 Uiso 1 1 calc R . .
H8B H -0.0038 0.2803 0.3367 0.036 Uiso 1 1 calc R . .
C9 C -0.0617(4) 0.2674(3) 0.1814(3) 0.0375(8) Uani 1 1 d . . .
H9A H 0.0417 0.2934 0.1697 0.045 Uiso 1 1 calc R . .
H9B H -0.0966 0.1797 0.1684 0.045 Uiso 1 1 calc R . .
C10 C -0.1044(4) 0.4394(3) 0.1289(3) 0.0377(8) Uani 1 1 d . . .
H10A H -0.1673 0.4679 0.0805 0.045 Uiso 1 1 calc R . .
H10B H -0.0021 0.4718 0.1164 0.045 Uiso 1 1 calc R . .
C11 C -0.1176(4) 0.4844(3) 0.2370(2) 0.0347(7) Uani 1 1 d . . .
H11A H -0.0828 0.5722 0.2483 0.042 Uiso 1 1 calc R . .
H11B H -0.2212 0.4584 0.2482 0.042 Uiso 1 1 calc R . .
C12 C 0.6701(3) 0.8863(3) 0.7829(2) 0.0259(6) Uani 1 1 d . . .
C13 C 0.9106(3) 0.9816(3) 0.7994(2) 0.0255(6) Uani 1 1 d . . .
C14 C 0.8005(3) 0.8674(2) 0.6510(2) 0.0224(6) Uani 1 1 d . . .
C15 C 0.4949(5) 0.8860(5) 0.9055(3) 0.0655(15) Uani 1 1 d . . .
H15A H 0.5818 0.9324 0.9530 0.098 Uiso 1 1 calc R . .
H15B H 0.4436 0.8158 0.9346 0.098 Uiso 1 1 calc R . .
H15C H 0.4298 0.9345 0.8936 0.098 Uiso 1 1 calc R . .
C16 C 0.9057(4) 0.8323(3) 0.4941(2) 0.0309(7) Uani 1 1 d . . .
H16A H 0.9980 0.8805 0.5350 0.046 Uiso 1 1 calc R . .
H16B H 0.8843 0.8719 0.4360 0.046 Uiso 1 1 calc R . .
H16C H 0.9138 0.7543 0.4693 0.046 Uiso 1 1 calc R . .
C17 C 1.1716(3) 1.0966(3) 0.8175(3) 0.0374(8) Uani 1 1 d . . .
H17A H 1.1682 1.0461 0.7529 0.045 Uiso 1 1 calc R . .
H17B H 1.2516 1.0897 0.8670 0.045 Uiso 1 1 calc R . .
C18 C 1.2005(4) 1.2244(3) 0.7991(3) 0.0410(8) Uani 1 1 d . . .
H18A H 1.2975 1.2526 0.7762 0.049 Uiso 1 1 calc R . .
H18B H 1.1259 1.2295 0.7443 0.049 Uiso 1 1 calc R . .
C19 C 1.0589(4) 1.2587(3) 0.9241(3) 0.0410(8) Uani 1 1 d . . .
H19A H 0.9812 1.2629 0.8712 0.049 Uiso 1 1 calc R . .
H19B H 1.0578 1.3117 0.9860 0.049 Uiso 1 1 calc R . .
C20 C 1.0271(4) 1.1336(3) 0.9479(2) 0.0348(7) Uani 1 1 d . . .
H20A H 1.1003 1.1296 1.0042 0.042 Uiso 1 1 calc R . .
H20B H 0.9291 1.1074 0.9694 0.042 Uiso 1 1 calc R . .
Fe1 Fe 0.48546(5) 0.74486(4) 0.60227(3) 0.02853(16) Uani 1 1 d . . .
H1N5 H 0.347(4) 0.401(4) 0.543(3) 0.039(10) Uiso 1 1 d . . .
N1 N 0.3094(3) 0.6371(2) 0.51010(18) 0.0249(5) Uani 1 1 d . . .
N2 N 0.1157(3) 0.6244(2) 0.37777(18) 0.0256(5) Uani 1 1 d . . .
N3 N 0.1575(3) 0.4477(2) 0.43271(19) 0.0259(5) Uani 1 1 d . . .
N4 N 0.2812(3) 0.8035(2) 0.4594(2) 0.0311(6) Uani 1 1 d . . .
N5 N 0.3465(3) 0.4706(2) 0.56167(19) 0.0267(5) Uani 1 1 d . . .
N6 N -0.0305(3) 0.4380(2) 0.3079(2) 0.0302(6) Uani 1 1 d . . .
N7 N 0.6702(3) 0.8415(2) 0.68585(18) 0.0243(5) Uani 1 1 d . . .
N8 N 0.7875(3) 0.9590(2) 0.84361(19) 0.0288(6) Uani 1 1 d . . .
N9 N 0.9259(3) 0.9364(2) 0.70497(19) 0.0249(5) Uani 1 1 d . . .
N10 N 0.5382(3) 0.8496(3) 0.8109(2) 0.0352(6) Uani 1 1 d . . .
N11 N 0.7893(3) 0.8180(2) 0.55587(18) 0.0261(5) Uani 1 1 d . . .
N12 N 1.0328(3) 1.0567(2) 0.8569(2) 0.0333(6) Uani 1 1 d . . .
N13 N 0.4618(3) 0.5499(3) 0.62621(19) 0.0318(6) Uani 1 1 d . . .
O1 O 0.4017(2) 0.85652(19) 0.5323(2) 0.0379(6) Uani 1 1 d . . .
O3 O -0.1463(3) 0.3133(2) 0.11152(17) 0.0414(6) Uani 1 1 d . . .
O4 O 0.4279(2) 0.7788(2) 0.73724(19) 0.0430(6) Uani 1 1 d . . .
O5 O 0.6487(2) 0.75343(19) 0.50857(16) 0.0296(5) Uani 1 1 d . . .
O6 O 1.1969(3) 1.2988(2) 0.88913(19) 0.0447(6) Uani 1 1 d . . .
C2M C 0.6627(8) 1.2337(6) 0.8491(5) 0.098(2) Uiso 1 1 d . . .
O1M O 0.5838(9) 1.2609(7) 0.7581(6) 0.0415(18) Uiso 0.33333 1 d P . .
O2M O 0.5374(14) 1.2437(12) 0.7952(10) 0.080(3) Uiso 0.33333 1 d P . .
O3M O 0.5180(12) 1.1717(10) 0.8360(8) 0.068(3) Uiso 0.33333 1 d P . .
O1W O 0.3872(3) 1.0746(3) 0.6338(2) 0.0466(7) Uani 1 1 d . . .
H1W H 0.400(6) 1.012(5) 0.614(4) 0.077(18) Uiso 1 1 d . . .
H2W H 0.423(8) 1.135(7) 0.582(6) 0.15(3) Uiso 1 1 d . . .

loop_
_atom_site_aniso_label
_atom_site_aniso_U_11
_atom_site_aniso_U_22
_atom_site_aniso_U_33
_atom_site_aniso_U_23
_atom_site_aniso_U_13
_atom_site_aniso_U_12
C1 0.0224(14) 0.0242(14) 0.0271(14) 0.0015(11) 0.0029(11) 0.0088(11)
C2 0.0240(14) 0.0270(15) 0.0214(14) -0.0010(11) 0.0029(11) 0.0080(11)
C3 0.0230(14) 0.0283(15) 0.0196(13) -0.0003(11) 0.0039(11) 0.0084(11)
C4 0.0326(17) 0.0275(16) 0.0464(19) 0.0077(14) 0.0049(14) 0.0108(13)
C5 0.044(2) 0.081(3) 0.0308(18) -0.0036(18) -0.0009(16) 0.036(2)
C6 0.054(3) 0.069(3) 0.058(3) 0.003(2) -0.011(2) 0.018(2)
C7 0.091(4) 0.143(6) 0.047(3) 0.006(3) -0.003(3) 0.021(4)
C8 0.0261(15) 0.0251(15) 0.0325(16) -0.0016(12) -0.0037(12) 0.0031(12)
C9 0.0409(19) 0.0316(17) 0.0368(18) -0.0052(14) 0.0011(15) 0.0110(14)
C10 0.0385(18) 0.0381(19) 0.0333(17) 0.0024(14) -0.0032(14) 0.0101(15)
C11 0.0326(17) 0.0361(18) 0.0334(17) -0.0039(14) -0.0100(13) 0.0153(14)
C12 0.0261(15) 0.0245(14) 0.0251(14) -0.0041(11) 0.0001(11) 0.0083(12)
C13 0.0270(15) 0.0219(14) 0.0262(14) 0.0021(11) 0.0001(12) 0.0067(11)
C14 0.0262(14) 0.0192(13) 0.0224(14) 0.0033(10) 0.0012(11) 0.0085(11)
C15 0.040(2) 0.086(3) 0.048(2) -0.037(2) 0.0189(18) -0.006(2)
C16 0.0359(17) 0.0299(16) 0.0283(15) 0.0033(12) 0.0111(13) 0.0099(13)
C17 0.0238(15) 0.0398(19) 0.0407(19) -0.0063(15) -0.0032(13) 0.0039(14)
C18 0.0376(19) 0.044(2) 0.0355(18) -0.0003(15) 0.0069(15) 0.0045(15)
C19 0.049(2) 0.0383(19) 0.0317(17) -0.0056(14) 0.0053(15) 0.0099(16)
C20 0.0345(17) 0.0335(17) 0.0252(15) -0.0046(13) -0.0009(13) -0.0023(14)
Fe1 0.0220(2) 0.0294(3) 0.0295(3) -0.00931(18) -0.00436(17) 0.00770(18)
N1 0.0242(12) 0.0238(12) 0.0237(12) -0.0016(10) -0.0033(10) 0.0066(10)
N2 0.0252(12) 0.0256(13) 0.0247(12) 0.0014(10) -0.0027(10) 0.0086(10)
N3 0.0260(12) 0.0239(12) 0.0257(12) 0.0011(10) -0.0008(10) 0.0066(10)
N4 0.0263(13) 0.0224(13) 0.0404(15) -0.0010(11) -0.0065(11) 0.0065(10)
N5 0.0286(13) 0.0271(14) 0.0242(12) 0.0035(10) -0.0007(10) 0.0095(11)
N6 0.0293(13) 0.0275(13) 0.0298(13) -0.0035(10) -0.0081(11) 0.0092(11)
N7 0.0221(12) 0.0251(12) 0.0215(12) -0.0026(9) -0.0010(9) 0.0039(10)
N8 0.0283(13) 0.0301(14) 0.0232(12) -0.0038(10) 0.0007(10) 0.0049(11)
N9 0.0240(12) 0.0225(12) 0.0263(12) 0.0000(10) 0.0006(10) 0.0061(10)
N10 0.0245(13) 0.0412(16) 0.0310(14) -0.0135(12) 0.0037(11) 0.0022(11)
N11 0.0266(12) 0.0271(13) 0.0223(12) -0.0016(10) 0.0010(10) 0.0072(10)
N12 0.0269(13) 0.0332(15) 0.0314(14) -0.0073(11) -0.0010(11) 0.0016(11)
N13 0.0270(13) 0.0457(16) 0.0219(12) -0.0068(11) -0.0039(10) 0.0162(12)
O1 0.0291(12) 0.0224(11) 0.0556(15) -0.0046(10) -0.0115(10) 0.0071(9)
O3 0.0500(15) 0.0376(13) 0.0290(12) -0.0059(10) -0.0052(10) 0.0086(11)
O4 0.0232(11) 0.0523(15) 0.0409(13) -0.0216(11) 0.0037(10) 0.0013(10)
O5 0.0284(11) 0.0335(12) 0.0237(10) -0.0053(9) -0.0029(8) 0.0097(9)
O6 0.0509(15) 0.0338(13) 0.0391(14) -0.0025(11) 0.0080(12) -0.0016(11)
O1W 0.0546(17) 0.0422(16) 0.0444(15) -0.0025(13) 0.0098(13) 0.0185(13)

loop_
_atom_type_symbol
_atom_type_description
_atom_type_scat_dispersion_real
_atom_type_scat_dispersion_imag
_atom_type_scat_source
C C 0.0033 0.0016 'International Tables Vol C Tables 4.2.6.8 and 6.1.1.4'
H H 0.0000 0.0000 'International Tables Vol C Tables 4.2.6.8 and 6.1.1.4'
N N 0.0061 0.0033 'International Tables Vol C Tables 4.2.6.8 and 6.1.1.4'
O O 0.0106 0.0060 'International Tables Vol C Tables 4.2.6.8 and 6.1.1.4'
Fe Fe 0.3463 0.8444 'International Tables Vol C Tables 4.2.6.8 and 6.1.1.4'

loop_
_geom_angle_atom_site_label_1
_geom_angle_atom_site_label_2
_geom_angle_atom_site_label_3
_geom_angle
_geom_angle_site_symmetry_1
_geom_angle_site_symmetry_3
_geom_angle_publ_flag
N4 C1 N2 122.6(3) . . ?
N4 C1 N1 112.5(3) . . ?
N2 C1 N1 124.8(3) . . ?
N2 C2 N6 117.7(3) . . ?
N2 C2 N3 126.5(3) . . ?
N6 C2 N3 115.8(3) . . ?
N3 C3 N1 126.1(3) . . ?
N3 C3 N5 119.4(3) . . ?
N1 C3 N5 114.5(3) . . ?
N4 C4 H4A 109.5 . . ?
N4 C4 H4B 109.5 . . ?
H4A C4 H4B 109.5 . . ?
N4 C4 H4C 109.5 . . ?
H4A C4 H4C 109.5 . . ?
H4B C4 H4C 109.5 . . ?
N13 C5 C6 125.0(4) . . ?
N13 C5 H5 117.5 . . ?
C6 C5 H5 117.5 . . ?
C5 C6 C7 109.6(4) . . ?
C5 C6 H6A 109.8 . . ?
C7 C6 H6A 109.8 . . ?
C5 C6 H6B 109.8 . . ?
C7 C6 H6B 109.8 . . ?
H6A C6 H6B 108.2 . . ?
C6 C7 H7A 109.5 . . ?
C6 C7 H7B 109.5 . . ?
H7A C7 H7B 109.5 . . ?
C6 C7 H7C 109.5 . . ?
H7A C7 H7C 109.5 . . ?
H7B C7 H7C 109.5 . . ?
N6 C8 C9 109.1(3) . . ?
N6 C8 H8A 109.9 . . ?
C9 C8 H8A 109.9 . . ?
N6 C8 H8B 109.9 . . ?
C9 C8 H8B 109.9 . . ?
H8A C8 H8B 108.3 . . ?
O3 C9 C8 112.3(3) . . ?
O3 C9 H9A 109.1 . . ?
C8 C9 H9A 109.1 . . ?
O3 C9 H9B 109.1 . . ?
C8 C9 H9B 109.1 . . ?
H9A C9 H9B 107.9 . . ?
O3 C10 C11 111.4(3) . . ?
O3 C10 H10A 109.3 . . ?
C11 C10 H10A 109.3 . . ?
O3 C10 H10B 109.3 . . ?
C11 C10 H10B 109.3 . . ?
H10A C10 H10B 108.0 . . ?
N6 C11 C10 109.2(3) . . ?
N6 C11 H11A 109.8 . . ?
C10 C11 H11A 109.8 . . ?
N6 C11 H11B 109.8 . . ?
C10 C11 H11B 109.8 . . ?
H11A C11 H11B 108.3 . . ?
N10 C12 N8 124.0(3) . . ?
N10 C12 N7 111.5(3) . . ?
N8 C12 N7 124.5(3) . . ?
N8 C13 N12 116.0(3) . . ?
N8 C13 N9 127.4(3) . . ?
N12 C13 N9 116.7(3) . . ?
N11 C14 N9 123.6(3) . . ?
N11 C14 N7 112.0(2) . . ?
N9 C14 N7 124.4(3) . . ?
N10 C15 H15A 109.5 . . ?
N10 C15 H15B 109.5 . . ?
H15A C15 H15B 109.5 . . ?
N10 C15 H15C 109.5 . . ?
H15A C15 H15C 109.5 . . ?
H15B C15 H15C 109.5 . . ?
N11 C16 H16A 109.5 . . ?
N11 C16 H16B 109.5 . . ?
H16A C16 H16B 109.5 . . ?
N11 C16 H16C 109.5 . . ?
H16A C16 H16C 109.5 . . ?
H16B C16 H16C 109.5 . . ?
N12 C17 C18 109.7(3) . . ?
N12 C17 H17A 109.7 . . ?
C18 C17 H17A 109.7 . . ?
N12 C17 H17B 109.7 . . ?
C18 C17 H17B 109.7 . . ?
H17A C17 H17B 108.2 . . ?
O6 C18 C17 111.3(3) . . ?
O6 C18 H18A 109.4 . . ?
C17 C18 H18A 109.4 . . ?
O6 C18 H18B 109.4 . . ?
C17 C18 H18B 109.4 . . ?
H18A C18 H18B 108.0 . . ?
O6 C19 C20 111.9(3) . . ?
O6 C19 H19A 109.2 . . ?
C20 C19 H19A 109.2 . . ?
O6 C19 H19B 109.2 . . ?
C20 C19 H19B 109.2 . . ?
H19A C19 H19B 107.9 . . ?
N12 C20 C19 108.8(3) . . ?
N12 C20 H20A 109.9 . . ?
C19 C20 H20A 109.9 . . ?
N12 C20 H20B 109.9 . . ?
C19 C20 H20B 109.9 . . ?
H20A C20 H20B 108.3 . . ?
N7 Fe1 O4 76.21(10) . . ?
N7 Fe1 O1 106.84(10) . . ?
O4 Fe1 O1 97.19(11) . . ?
N7 Fe1 N1 174.13(10) . . ?
O4 Fe1 N1 108.50(10) . . ?
O1 Fe1 N1 76.39(9) . . ?
N7 Fe1 O5 73.92(9) . . ?
O4 Fe1 O5 149.96(9) . . ?
O1 Fe1 O5 94.42(10) . . ?
N1 Fe1 O5 101.12(9) . . ?
N7 Fe1 N13 105.94(10) . . ?
O4 Fe1 N13 91.33(11) . . ?
O1 Fe1 N13 147.21(9) . . ?
N1 Fe1 N13 70.88(9) . . ?
O5 Fe1 N13 93.74(9) . . ?
C3 N1 C1 115.1(2) . . ?
C3 N1 Fe1 126.1(2) . . ?
C1 N1 Fe1 118.53(19) . . ?
C1 N2 C2 113.7(2) . . ?
C3 N3 C2 113.7(2) . . ?
C1 N4 O1 117.1(2) . . ?
C1 N4 C4 126.5(3) . . ?
O1 N4 C4 116.2(2) . . ?
C3 N5 N13 116.2(3) . . ?
C3 N5 H1N5 117(3) . . ?
N13 N5 H1N5 121(3) . . ?
C2 N6 C11 123.6(3) . . ?
C2 N6 C8 123.5(3) . . ?
C11 N6 C8 112.6(2) . . ?
C14 N7 C12 116.7(2) . . ?
C14 N7 Fe1 123.41(19) . . ?
C12 N7 Fe1 119.9(2) . . ?
C12 N8 C13 113.4(2) . . ?
C14 N9 C13 113.5(2) . . ?
C12 N10 O4 116.4(2) . . ?
C12 N10 C15 126.9(3) . . ?
O4 N10 C15 116.3(3) . . ?
C14 N11 O5 116.3(2) . . ?
C14 N11 C16 126.4(3) . . ?
O5 N11 C16 117.1(2) . . ?
C13 N12 C17 122.5(3) . . ?
C13 N12 C20 122.4(3) . . ?
C17 N12 C20 112.2(3) . . ?
C5 N13 N5 114.0(3) . . ?
C5 N13 Fe1 133.7(3) . . ?
N5 N13 Fe1 112.09(18) . . ?
N4 O1 Fe1 115.35(17) . . ?
N4 O1 H1W 115.1(15) . . ?
Fe1 O1 H1W 119.3(15) . . ?
C10 O3 C9 111.7(2) . . ?
N10 O4 Fe1 115.85(17) . . ?
N11 O5 Fe1 114.30(15) . . ?
C19 O6 C18 110.2(3) . . ?
H1W O1W H2W 108(5) . . ?

loop_
_geom_bond_atom_site_label_1
_geom_bond_atom_site_label_2
_geom_bond_distance
_geom_bond_site_symmetry_2
_geom_bond_publ_flag
C1 N4 1.328(4) . ?
C1 N2 1.340(4) . ?
C1 N1 1.358(4) . ?
C2 N2 1.340(4) . ?
C2 N6 1.344(4) . ?
C2 N3 1.369(4) . ?
C3 N3 1.312(4) . ?
C3 N1 1.341(4) . ?
C3 N5 1.359(4) . ?
C4 N4 1.434(4) . ?
C4 H4A 0.9800 . ?
C4 H4B 0.9800 . ?
C4 H4C 0.9800 . ?
C5 N13 1.315(5) . ?
C5 C6 1.419(6) . ?
C5 H5 0.9500 . ?
C6 C7 1.550(7) . ?
C6 H6A 0.9900 . ?
C6 H6B 0.9900 . ?
C7 H7A 0.9800 . ?
C7 H7B 0.9800 . ?
C7 H7C 0.9800 . ?
C8 N6 1.471(4) . ?
C8 C9 1.508(4) . ?
C8 H8A 0.9900 . ?
C8 H8B 0.9900 . ?
C9 O3 1.426(4) . ?
C9 H9A 0.9900 . ?
C9 H9B 0.9900 . ?
C10 O3 1.423(4) . ?
C10 C11 1.515(5) . ?
C10 H10A 0.9900 . ?
C10 H10B 0.9900 . ?
C11 N6 1.454(4) . ?
C11 H11A 0.9900 . ?
C11 H11B 0.9900 . ?
C12 N10 1.328(4) . ?
C12 N8 1.337(4) . ?
C12 N7 1.349(4) . ?
C13 N8 1.351(4) . ?
C13 N12 1.356(4) . ?
C13 N9 1.357(4) . ?
C14 N11 1.322(4) . ?
C14 N9 1.335(4) . ?
C14 N7 1.348(4) . ?
C15 N10 1.434(4) . ?
C15 H15A 0.9800 . ?
C15 H15B 0.9800 . ?
C15 H15C 0.9800 . ?
C16 N11 1.442(4) . ?
C16 H16A 0.9800 . ?
C16 H16B 0.9800 . ?
C16 H16C 0.9800 . ?
C17 N12 1.458(4) . ?
C17 C18 1.514(5) . ?
C17 H17A 0.9900 . ?
C17 H17B 0.9900 . ?
C18 O6 1.427(4) . ?
C18 H18A 0.9900 . ?
C18 H18B 0.9900 . ?
C19 O6 1.424(4) . ?
C19 C20 1.503(5) . ?
C19 H19A 0.9900 . ?
C19 H19B 0.9900 . ?
C20 N12 1.459(4) . ?
C20 H20A 0.9900 . ?
C20 H20B 0.9900 . ?
Fe1 N7 1.971(2) . ?
Fe1 O4 1.974(2) . ?
Fe1 O1 2.000(2) . ?
Fe1 N1 2.007(2) . ?
Fe1 O5 2.096(2) . ?
Fe1 N13 2.322(3) . ?
N4 O1 1.383(3) . ?
N5 N13 1.377(4) . ?
N5 H1N5 0.85(4) . ?
N10 O4 1.379(3) . ?
N11 O5 1.397(3) . ?
O1 H1W 2.05(6) . ?
C2M O3M 1.361(12) . ?
C2M O2M 1.382(13) . ?
C2M O1M 1.478(10) . ?
O1M O1W 2.725(8) . ?
O2M O1W 2.749(13) . ?
O3M O1W 2.829(11) . ?
O1W H1W 0.81(6) . ?
O1W H2W 1.06(8) . ?

loop_
_geom_hbond_atom_site_label_D
_geom_hbond_atom_site_label_H
_geom_hbond_atom_site_label_A
_geom_hbond_distance_DH
_geom_hbond_distance_HA
_geom_hbond_distance_DA
_geom_hbond_angle_DHA
_geom_hbond_site_symmetry_A
N5 H1N5 O5 0.85(4) 1.90(4) 2.748(3) 176(4) 2_666
O1W H1W O1 0.81(6) 2.05(6) 2.848(4) 166(5) .
O1W H2W O5 1.06(8) 2.10(8) 2.994(4) 141(6) 2_676
O1W H2W O1 1.06(8) 2.38(8) 3.174(4) 131(5) 2_676
